data_2104987
loop_
_publ_author_name
'Liu, Xiaogang'
'Cole, Jacqueline M.'
'Waddell, Paul G.'
'Lin, Tze-Chia'

_publ_section_title
;
 Molecular origins of commercial laser dye functionality in azacoumarins
 and 2-quinolones: LD 425, LD 489 and LD 473
;
_journal_issue 6
_journal_name_full 'Acta Crystallographica Section B'
_journal_page_first 560
_journal_page_last 568
_journal_paper_doi 10.1107/S0108768111037311
_journal_volume 67
_journal_year 2011
_chemical_formula_moiety 'C15 H15 F3 N2 O2'
_chemical_formula_sum 'C15 H15 F3 N2 O2'
_chemical_formula_weight 312.29
_chemical_name_common 'LD 489'
_chemical_name_systematic ?
_space_group_IT_number 14
_symmetry_cell_setting monoclinic
_symmetry_space_group_name_Hall '-P 2ybc'
_symmetry_space_group_name_H-M 'P 1 21/c 1'
_atom_sites_solution_hydrogens geom
_atom_sites_solution_primary direct
_atom_sites_solution_secondary difmap
_audit_creation_method SHELXL-97
_cell_angle_alpha 90.00
_cell_angle_beta 102.537(3)
_cell_angle_gamma 90.00
_cell_formula_units_Z 4
_cell_length_a 8.9941(5)
_cell_length_b 11.2954(6)
_cell_length_c 14.3536(9)
_cell_measurement_reflns_used 11391
_cell_measurement_temperature 180(2)
_cell_measurement_theta_max 27.485
_cell_measurement_theta_min 0.998
_cell_volume 1423.44(14)
_computing_cell_refinement
;
;
_computing_data_collection 'COLLECT (Nonius BV, 1998)'
_computing_data_reduction
;
;
_computing_molecular_graphics 'ORTEP-3 for Windows (Farrugia, 1997)'
_computing_publication_material 'publCIF (Westrip, 2010)'
_computing_structure_refinement 'SHELXL-97 (Sheldrick, 1997)'
_computing_structure_solution 'SHELXS-97 (Sheldrick, 1990)'
_diffrn_ambient_temperature 180(2)
_diffrn_detector_area_resol_mean 9
_diffrn_measured_fraction_theta_full 0.986
_diffrn_measured_fraction_theta_max 0.986
_diffrn_measurement_device_type KappaCCD
_diffrn_measurement_method CCD
_diffrn_radiation_monochromator graphite
_diffrn_radiation_source 'fine-focus sealed tube'
_diffrn_radiation_type MoK\a
_diffrn_radiation_wavelength 0.71073
_diffrn_reflns_av_R_equivalents 0.0324
_diffrn_reflns_av_sigmaI/netI 0.0475
_diffrn_reflns_limit_h_max 11
_diffrn_reflns_limit_h_min -11
_diffrn_reflns_limit_k_max 14
_diffrn_reflns_limit_k_min -12
_diffrn_reflns_limit_l_max 18
_diffrn_reflns_limit_l_min -18
_diffrn_reflns_number 7357
_diffrn_reflns_theta_full 27.39
_diffrn_reflns_theta_max 27.39
_diffrn_reflns_theta_min 3.76
_exptl_absorpt_coefficient_mu 0.124
_exptl_absorpt_correction_T_max 0.998
_exptl_absorpt_correction_T_min 0.958
_exptl_absorpt_correction_type multi-scan
_exptl_absorpt_process_details '(Blessing, 1997)'
_exptl_crystal_colour Orange
_exptl_crystal_density_diffrn 1.457
_exptl_crystal_density_method 'not measured'
_exptl_crystal_description Unknown
_exptl_crystal_F_000 648
_exptl_crystal_size_max 0.42
_exptl_crystal_size_mid 0.22
_exptl_crystal_size_min 0.14
_refine_diff_density_max 0.311
_refine_diff_density_min -0.252
_refine_ls_extinction_method none
_refine_ls_goodness_of_fit_ref 1.039
_refine_ls_hydrogen_treatment refall
_refine_ls_matrix_type full
_refine_ls_number_parameters 259
_refine_ls_number_reflns 3199
_refine_ls_number_restraints 0
_refine_ls_restrained_S_all 1.039
_refine_ls_R_factor_all 0.0758
_refine_ls_R_factor_gt 0.0476
_refine_ls_shift/su_max 0.002
_refine_ls_shift/su_mean 0.001
_refine_ls_structure_factor_coef Fsqd
_refine_ls_weighting_details 'calc w=1/[\s^2^(Fo^2^)+(0.0596P)^2^+0.3202P] where P=(Fo^2^+2Fc^2^)/3'
_refine_ls_weighting_scheme calc
_refine_ls_wR_factor_gt 0.1131
_refine_ls_wR_factor_ref 0.1271
_reflns_number_gt 2235
_reflns_number_total 3199
_reflns_threshold_expression >2sigma(I)
_cod_data_source_file bk5105.cif
_cod_data_source_block ld489
_cod_original_sg_symbol_H-M P_21/c
_cod_database_code 2104987
_cod_database_fobs_code 2104987

loop_
_symmetry_equiv_pos_as_xyz
'x, y, z'
'-x, y+1/2, -z+1/2'
'-x, -y, -z'
'x, -y-1/2, z-1/2'

loop_
_atom_site_type_symbol
_atom_site_label
_atom_site_fract_x
_atom_site_fract_y
_atom_site_fract_z
_atom_site_U_iso_or_equiv
_atom_site_adp_type
_atom_site_calc_flag
_atom_site_occupancy
_atom_site_symmetry_multiplicity
C C1 0.2477(2) 0.78948(17) 0.14985(14) 0.0391(4) Uani d 1 1
C C2 0.80818(19) 0.46523(15) 0.07362(12) 0.0325(4) Uani d 1 1
C C3 0.7898(2) 0.55964(16) 0.00517(13) 0.0330(4) Uani d 1 1
C C4 0.67916(19) 0.64196(14) 0.00119(12) 0.0290(4) Uani d 1 1
C C5 0.45757(19) 0.71682(15) 0.07080(12) 0.0300(4) Uani d 1 1
C C6 0.36822(19) 0.70197(14) 0.13569(12) 0.0305(4) Uani d 1 1
C C7 0.39573(19) 0.59913(14) 0.19546(12) 0.0294(4) Uani d 1 1
C C8 0.59412(18) 0.54420(14) 0.13010(11) 0.0277(4) Uani d 1 1
C C9 0.57626(18) 0.63679(14) 0.06469(11) 0.0269(4) Uani d 1 1
C C10 0.1224(2) 0.72198(18) 0.18203(15) 0.0398(5) Uani d 1 1
C C11 0.1795(2) 0.64828(17) 0.27112(14) 0.0390(4) Uani d 1 1
C C12 0.3571(3) 0.4805(2) 0.32947(19) 0.0539(6) Uani d 1 1
C C13 0.6682(2) 0.74157(16) -0.06926(13) 0.0378(4) Uani d 1 1
C C14 0.1864(3) 0.8655(2) 0.06277(17) 0.0493(6) Uani d 1 1
C C15 0.0514(3) 0.5755(2) 0.29548(18) 0.0517(6) Uani d 1 1
F F1 0.76268(15) 0.72983(11) -0.12794(9) 0.0596(4) Uani d 1 1
F F2 0.70122(17) 0.84548(10) -0.02397(10) 0.0636(4) Uani d 1 1
F F3 0.52873(13) 0.75268(10) -0.12364(8) 0.0505(3) Uani d 1 1
H H1 0.298(3) 0.844(2) 0.2072(17) 0.057(6) Uiso d 1 1
H H3 0.863(2) 0.5633(16) -0.0342(13) 0.035(5) Uiso d 1 1
H H5 0.440(2) 0.7812(17) 0.0288(14) 0.034(5) Uiso d 1 1
H H11 0.219(2) 0.705(2) 0.3271(16) 0.053(6) Uiso d 1 1
H H10A 0.043(2) 0.7740(18) 0.1927(14) 0.045(5) Uiso d 1 1
H H12A 0.346(3) 0.509(3) 0.395(2) 0.088(9) Uiso d 1 1
H H14A 0.102(3) 0.917(2) 0.0727(18) 0.067(7) Uiso d 1 1
H H15A -0.036(3) 0.628(2) 0.2940(18) 0.070(8) Uiso d 1 1
H H10B 0.071(2) 0.6632(19) 0.1288(16) 0.051(6) Uiso d 1 1
H H12B 0.459(4) 0.456(3) 0.328(3) 0.117(12) Uiso d 1 1
H H14B 0.264(3) 0.918(2) 0.0478(16) 0.060(7) Uiso d 1 1
H H15B 0.080(3) 0.537(2) 0.3598(19) 0.066(7) Uiso d 1 1
H H12C 0.292(4) 0.419(3) 0.315(2) 0.092(10) Uiso d 1 1
H H14C 0.139(3) 0.808(3) 0.009(2) 0.090(9) Uiso d 1 1
H H15C 0.021(3) 0.507(2) 0.2430(18) 0.072(7) Uiso d 1 1
N N1 0.50978(16) 0.52345(12) 0.19248(10) 0.0304(3) Uani d 1 1
N N2 0.30719(17) 0.57286(13) 0.25804(11) 0.0357(4) Uani d 1 1
O O1 0.70763(13) 0.46132(10) 0.13396(8) 0.0330(3) Uani d 1 1
O O2 0.90560(14) 0.38881(12) 0.08503(10) 0.0439(4) Uani d 1 1

loop_
_atom_site_aniso_label
_atom_site_aniso_U_11
_atom_site_aniso_U_22
_atom_site_aniso_U_33
_atom_site_aniso_U_12
_atom_site_aniso_U_13
_atom_site_aniso_U_23
C1 0.0448(11) 0.0323(9) 0.0432(11) 0.0059(8) 0.0163(9) -0.0015(9)
C2 0.0264(8) 0.0352(9) 0.0364(9) 0.0007(7) 0.0077(7) -0.0013(8)
C3 0.0280(9) 0.0392(10) 0.0339(9) -0.0017(7) 0.0112(7) -0.0001(8)
C4 0.0292(8) 0.0298(9) 0.0283(8) -0.0046(7) 0.0067(7) -0.0016(7)
C5 0.0346(9) 0.0242(8) 0.0320(9) -0.0011(7) 0.0088(7) 0.0018(7)
C6 0.0327(9) 0.0260(8) 0.0345(9) -0.0007(7) 0.0108(7) -0.0031(7)
C7 0.0320(9) 0.0299(9) 0.0273(8) -0.0041(7) 0.0091(7) -0.0036(7)
C8 0.0261(8) 0.0283(8) 0.0281(8) -0.0017(7) 0.0048(7) -0.0032(7)
C9 0.0284(8) 0.0261(8) 0.0262(8) -0.0018(7) 0.0056(7) -0.0004(7)
C10 0.0333(10) 0.0441(11) 0.0449(11) 0.0057(9) 0.0148(8) -0.0020(10)
C11 0.0384(10) 0.0423(11) 0.0401(10) -0.0010(8) 0.0167(8) -0.0058(9)
C12 0.0648(16) 0.0514(14) 0.0539(14) 0.0100(12) 0.0314(12) 0.0199(12)
C13 0.0406(10) 0.0370(10) 0.0400(10) 0.0007(8) 0.0177(8) 0.0036(8)
C14 0.0549(14) 0.0436(12) 0.0551(13) 0.0190(11) 0.0245(11) 0.0107(11)
C15 0.0439(12) 0.0638(14) 0.0524(13) -0.0065(11) 0.0215(10) 0.0027(12)
F1 0.0637(8) 0.0658(8) 0.0623(8) 0.0152(6) 0.0419(7) 0.0257(7)
F2 0.0959(11) 0.0341(6) 0.0653(8) -0.0164(6) 0.0275(8) 0.0021(6)
F3 0.0508(7) 0.0548(7) 0.0463(6) 0.0126(5) 0.0112(5) 0.0194(6)
N1 0.0319(8) 0.0296(7) 0.0313(7) 0.0006(6) 0.0100(6) 0.0020(6)
N2 0.0395(8) 0.0346(8) 0.0375(8) 0.0019(6) 0.0180(7) 0.0031(7)
O1 0.0302(6) 0.0335(7) 0.0369(6) 0.0061(5) 0.0110(5) 0.0066(5)
O2 0.0361(7) 0.0437(8) 0.0543(8) 0.0103(6) 0.0149(6) 0.0066(7)

loop_
_atom_type_symbol
_atom_type_description
_atom_type_scat_dispersion_real
_atom_type_scat_dispersion_imag
_atom_type_scat_source
C C 0.0033 0.0016 'International Tables Vol C Tables 4.2.6.8 and 6.1.1.4'
H H 0.0000 0.0000 'International Tables Vol C Tables 4.2.6.8 and 6.1.1.4'
O O 0.0106 0.0060 'International Tables Vol C Tables 4.2.6.8 and 6.1.1.4'
N N 0.0061 0.0033 'International Tables Vol C Tables 4.2.6.8 and 6.1.1.4'
F F 0.0171 0.0103 'International Tables Vol C Tables 4.2.6.8 and 6.1.1.4'

loop_
_geom_angle_atom_site_label_1
_geom_angle_atom_site_label_2
_geom_angle_atom_site_label_3
_geom_angle
C6 C1 C10 108.34(15)
C6 C1 C14 113.68(16)
C10 C1 C14 112.00(18)
C6 C1 H1 107.0(12)
C10 C1 H1 106.2(12)
C14 C1 H1 109.2(12)
O2 C2 O1 116.33(15)
O2 C2 C3 126.35(16)
O1 C2 C3 117.31(14)
C4 C3 C2 120.92(16)
C4 C3 H3 122.5(11)
C2 C3 H3 116.4(11)
C3 C4 C9 120.98(15)
C3 C4 C13 118.88(15)
C9 C4 C13 120.11(15)
C6 C5 C9 121.79(16)
C6 C5 H5 119.6(11)
C9 C5 H5 118.6(11)
C5 C6 C7 117.18(15)
C5 C6 C1 123.78(16)
C7 C6 C1 118.99(15)
N1 C7 N2 116.36(15)
N1 C7 C6 122.05(15)
N2 C7 C6 121.59(15)
N1 C8 O1 112.57(14)
N1 C8 C9 126.49(15)
O1 C8 C9 120.94(14)
C8 C9 C5 114.60(15)
C8 C9 C4 117.62(15)
C5 C9 C4 127.77(15)
C1 C10 C11 113.25(17)
C1 C10 H10A 111.8(12)
C11 C10 H10A 109.1(12)
C1 C10 H10B 109.7(11)
C11 C10 H10B 106.4(11)
H10A C10 H10B 106.3(17)
N2 C11 C15 111.58(17)
N2 C11 C10 109.87(15)
C15 C11 C10 110.87(18)
N2 C11 H11 108.0(12)
C15 C11 H11 108.1(12)
C10 C11 H11 108.3(12)
N2 C12 H12A 110.1(16)
N2 C12 H12B 110(2)
H12A C12 H12B 113(3)
N2 C12 H12C 108(2)
H12A C12 H12C 105(2)
H12B C12 H12C 110(3)
F1 C13 F3 106.80(15)
F1 C13 F2 106.87(15)
F3 C13 F2 106.39(15)
F1 C13 C4 113.30(15)
F3 C13 C4 112.38(15)
F2 C13 C4 110.70(15)
C1 C14 H14A 111.6(14)
C1 C14 H14B 112.3(14)
H14A C14 H14B 105.8(19)
C1 C14 H14C 106.5(17)
H14A C14 H14C 106(2)
H14B C14 H14C 114(2)
C11 C15 H15A 108.2(15)
C11 C15 H15B 112.9(14)
H15A C15 H15B 109(2)
C11 C15 H15C 108.6(13)
H15A C15 H15C 110(2)
H15B C15 H15C 108.1(19)
C8 N1 C7 117.77(14)
C7 N2 C12 119.01(16)
C7 N2 C11 122.92(15)
C12 N2 C11 116.87(16)
C8 O1 C2 122.22(13)

loop_
_geom_bond_atom_site_label_1
_geom_bond_atom_site_label_2
_geom_bond_distance
C6 C7 1.433(2)
C7 N1 1.343(2)
C8 N1 1.314(2)
C8 C9 1.391(2)
C5 C9 1.416(2)
C5 C6 1.366(2)
C8 O1 1.377(2)
C2 O1 1.3820(19)
C2 C3 1.435(2)
C3 C4 1.354(2)
C4 C9 1.434(2)
C2 O2 1.215(2)
C7 N2 1.356(2)
C1 C6 1.513(2)
C1 C10 1.514(3)
C1 C14 1.518(3)
C1 H1 1.05(2)
C3 H3 0.954(19)
C4 C13 1.502(2)
C5 H5 0.936(19)
C10 C11 1.519(3)
C10 H10A 0.96(2)
C10 H10B 1.04(2)
C11 N2 1.475(2)
C11 C15 1.517(3)
C11 H11 1.03(2)
C12 N2 1.464(3)
C12 H12A 1.01(3)
C12 H12B 0.96(4)
C12 H12C 0.91(3)
C13 F1 1.326(2)
C13 F3 1.332(2)
C13 F2 1.343(2)
C14 H14A 0.99(3)
C14 H14B 0.97(2)
C14 H14C 1.03(3)
C15 H15A 0.98(3)
C15 H15B 1.00(3)
C15 H15C 1.07(3)

loop_
_geom_torsion_atom_site_label_1
_geom_torsion_atom_site_label_2
_geom_torsion_atom_site_label_3
_geom_torsion_atom_site_label_4
_geom_torsion
C6 C7 N2 C11 -1.4(3)
N1 C7 N2 C12 11.7(3)
O2 C2 C3 C4 -177.94(17)
O1 C2 C3 C4 0.8(2)
C2 C3 C4 C9 -0.5(3)
C2 C3 C4 C13 177.75(16)
C9 C5 C6 C7 -2.2(2)
C9 C5 C6 C1 175.43(17)
C10 C1 C6 C5 149.84(17)
C14 C1 C6 C5 24.6(3)
C10 C1 C6 C7 -32.5(2)
C14 C1 C6 C7 -157.71(18)
C5 C6 C7 N1 3.8(2)
C1 C6 C7 N1 -174.01(16)
C5 C6 C7 N2 -175.99(15)
C1 C6 C7 N2 6.2(3)
N1 C8 C9 C5 2.4(2)
O1 C8 C9 C5 -178.35(14)
N1 C8 C9 C4 -178.67(15)
O1 C8 C9 C4 0.6(2)
C6 C5 C9 C8 -0.6(2)
C6 C5 C9 C4 -179.36(16)
C3 C4 C9 C8 -0.1(2)
C13 C4 C9 C8 -178.40(15)
C3 C4 C9 C5 178.59(16)
C13 C4 C9 C5 0.3(3)
C6 C1 C10 C11 55.8(2)
C14 C1 C10 C11 -178.04(17)
C1 C10 C11 N2 -51.8(2)
C1 C10 C11 C15 -175.60(18)
C3 C4 C13 F1 6.6(2)
C9 C4 C13 F1 -175.14(15)
C3 C4 C13 F3 127.75(17)
C9 C4 C13 F3 -54.0(2)
C3 C4 C13 F2 -113.45(18)
C9 C4 C13 F2 64.8(2)
O1 C8 N1 C7 179.68(14)
C9 C8 N1 C7 -1.0(2)
N2 C7 N1 C8 177.59(14)
C6 C7 N1 C8 -2.2(2)
C6 C7 N2 C12 -168.50(19)
N1 C7 N2 C11 178.78(16)
C15 C11 N2 C7 147.17(18)
C10 C11 N2 C7 23.8(2)
C15 C11 N2 C12 -45.5(3)
C10 C11 N2 C12 -168.90(19)
N1 C8 O1 C2 179.03(14)
C9 C8 O1 C2 -0.3(2)
O2 C2 O1 C8 178.48(15)
C3 C2 O1 C8 -0.4(2)

loop_
_cod_related_entry_id
_cod_related_entry_database
_cod_related_entry_code
1 ChemSpider 10582091
